data_7202031
loop_
_publ_author_name
'Giarrusso, Marilena A.'
'Higham, Luke T.'
'Kreher, Ulf P.'
'Mohan, Ram S.'
'Rosamilia, Anthony E.'
'Scott, Janet L.'
'Strauss, Christopher R.'

_publ_section_title
;
 Platform technology for dienone and phenol--formaldehyde architectures
;
_journal_issue 8
_journal_name_full 'Green Chemistry'
_journal_page_first 842
_journal_paper_doi 10.1039/b802755b
_journal_volume 10
_journal_year 2008
_chemical_formula_moiety '(C45 H42 O6) (C H Cl3)0.5 (H2 O)'
_chemical_formula_sum 'C45.5 H44.5 Cl1.5 O7'
_chemical_formula_weight 756.49
_chemical_name_systematic
;
3,4:9,10:18,19:25,26-Tetrabenzo-5,8,20,24-tetraoxa-tricyclo[26.3.1.1(12,16)]
tritriaconta-1,3,9,11,16,18,25,27-octaene-32,33-dione chloroform water solvate
;
_space_group_IT_number 14
_symmetry_cell_setting monoclinic
_symmetry_space_group_name_Hall '-P 2yn'
_symmetry_space_group_name_H-M 'P 1 21/n 1'
_atom_sites_solution_hydrogens geom
_atom_sites_solution_primary direct
_atom_sites_solution_secondary difmap
_audit_creation_method SHELXL-97
_cell_angle_alpha 90.00
_cell_angle_beta 97.6450(10)
_cell_angle_gamma 90.00
_cell_formula_units_Z 4
_cell_length_a 15.1785(2)
_cell_length_b 15.0780(2)
_cell_length_c 16.5313(3)
_cell_measurement_temperature 123(2)
_cell_volume 3749.75(10)
_computing_cell_refinement 'Nonius collect'
_computing_data_collection 'Nonius collect'
_computing_data_reduction 'Nonius collect'
_computing_molecular_graphics X-seed
_computing_publication_material ciftab
_computing_structure_refinement 'SHELXL-97 (Sheldrick, 1997)'
_computing_structure_solution 'SHELXS-97 (Sheldrick, 1990)'
_diffrn_ambient_temperature 123(2)
_diffrn_measured_fraction_theta_full 0.976
_diffrn_measured_fraction_theta_max 0.976
_diffrn_measurement_device_type 'Enraf Nonius Kappa CCD'
_diffrn_measurement_method 'phi and omega scans'
_diffrn_radiation_monochromator graphite
_diffrn_radiation_source 'fine-focus sealed tube'
_diffrn_radiation_type MoK\a
_diffrn_radiation_wavelength 0.71073
_diffrn_reflns_av_R_equivalents 0.0778
_diffrn_reflns_av_sigmaI/netI 0.0790
_diffrn_reflns_limit_h_max 19
_diffrn_reflns_limit_h_min -19
_diffrn_reflns_limit_k_max 19
_diffrn_reflns_limit_k_min -19
_diffrn_reflns_limit_l_max 21
_diffrn_reflns_limit_l_min -21
_diffrn_reflns_number 50114
_diffrn_reflns_theta_full 28.20
_diffrn_reflns_theta_max 28.20
_diffrn_reflns_theta_min 3.67
_exptl_absorpt_coefficient_mu 0.192
_exptl_absorpt_correction_T_max 0.9537
_exptl_absorpt_correction_T_min 0.9273
_exptl_absorpt_correction_type none
_exptl_crystal_colour yellow
_exptl_crystal_density_diffrn 1.340
_exptl_crystal_density_method 'not measured'
_exptl_crystal_description blocks
_exptl_crystal_F_000 1596
_exptl_crystal_recrystallization_method 'slow evaporation from CHCl3 solution'
_exptl_crystal_size_max 0.40
_exptl_crystal_size_mid 0.25
_exptl_crystal_size_min 0.25
_refine_diff_density_max 0.650
_refine_diff_density_min -0.596
_refine_diff_density_rms 0.060
_refine_ls_extinction_method none
_refine_ls_goodness_of_fit_ref 1.048
_refine_ls_hydrogen_treatment mixed
_refine_ls_matrix_type full
_refine_ls_number_parameters 508
_refine_ls_number_reflns 9001
_refine_ls_number_restraints 0
_refine_ls_restrained_S_all 1.048
_refine_ls_R_factor_all 0.1278
_refine_ls_R_factor_gt 0.0625
_refine_ls_shift/su_max 0.001
_refine_ls_shift/su_mean 0.000
_refine_ls_structure_factor_coef Fsqd
_refine_ls_weighting_details 'calc w=1/[\s^2^(Fo^2^)+(0.0593P)^2^+2.3241P] where P=(Fo^2^+2Fc^2^)/3'
_refine_ls_weighting_scheme calc
_refine_ls_wR_factor_gt 0.1308
_refine_ls_wR_factor_ref 0.1538
_reflns_number_gt 5312
_reflns_number_total 9001
_reflns_threshold_expression >2sigma(I)
_cod_data_source_file b802755b.txt
_cod_data_source_block 43_chloroform/water
_cod_depositor_comments
;
The following automatic conversions were performed:
'_symmetry_cell_setting' value 'Monoclinic' changed to 'monoclinic'
according to '/home/saulius/struct/CIF-dictionaries/cif_core.dic'
dictionary named 'cif_core.dic' version 2.4.1 from 2010-06-29.

Automatic conversion script
Id: cif_fix_enum 1527 2010-12-29 10:47:43Z saulius 
;
_cod_original_sg_symbol_H-M P2(1)/n
_cod_original_formula_sum 'C45.50 H44.50 Cl1.50 O7'
_cod_database_code 7202031

loop_
_symmetry_equiv_pos_as_xyz
'x, y, z'
'-x+1/2, y+1/2, -z+1/2'
'-x, -y, -z'
'x-1/2, -y-1/2, z-1/2'

loop_
_atom_site_label
_atom_site_type_symbol
_atom_site_fract_x
_atom_site_fract_y
_atom_site_fract_z
_atom_site_U_iso_or_equiv
_atom_site_adp_type
_atom_site_occupancy
_atom_site_symmetry_multiplicity
_atom_site_calc_flag
_atom_site_refinement_flags
_atom_site_disorder_assembly
_atom_site_disorder_group
Cl2 Cl 0.59393(5) 0.50560(6) 0.02860(5) 0.0611(3) Uani 1 1 d . . .
Cl1 Cl 0.47472(11) 0.63425(10) 0.07785(9) 0.0493(4) Uani 0.50 1 d P . .
C1G C 0.4958(4) 0.5626(4) -0.0012(4) 0.0408(14) Uani 0.50 1 d P . .
O4 O 0.89530(10) 0.15932(11) 0.20417(11) 0.0322(4) Uani 1 1 d . . .
O1 O 1.20637(10) 0.08719(11) 0.21182(11) 0.0324(4) Uani 1 1 d . . .
O3 O 0.86285(11) -0.08984(11) 0.02177(10) 0.0315(4) Uani 1 1 d . . .
O2 O 1.05782(10) -0.10979(12) 0.02759(10) 0.0327(4) Uani 1 1 d . . .
O6 O 1.29022(11) 0.35895(11) 0.12471(12) 0.0379(5) Uani 1 1 d . . .
O5 O 0.98925(10) 0.42682(11) 0.12283(11) 0.0313(4) Uani 1 1 d . . .
C4 C 1.18954(15) -0.16267(16) 0.10327(14) 0.0251(5) Uani 1 1 d . . .
C25 C 1.42272(15) 0.01528(16) 0.10078(15) 0.0260(5) Uani 1 1 d . . .
H25A H 1.4802 -0.0073 0.0873 0.031 Uiso 1 1 calc R . .
H25B H 1.3892 0.0401 0.0504 0.031 Uiso 1 1 calc R . .
C43 C 1.50215(16) 0.43777(18) 0.23520(16) 0.0319(6) Uani 1 1 d . . .
H43 H 1.5367 0.4902 0.2447 0.038 Uiso 1 1 calc R . .
C45 C 1.48318(16) 0.28185(18) 0.25690(15) 0.0312(6) Uani 1 1 d . . .
H45 H 1.5056 0.2276 0.2805 0.037 Uiso 1 1 calc R . .
C23 C 1.35284(14) 0.12316(16) 0.18786(13) 0.0228(5) Uani 1 1 d . . .
C21 C 1.40022(15) 0.28366(16) 0.20958(15) 0.0258(5) Uani 1 1 d . . .
C15 C 0.84572(15) 0.43194(16) 0.16106(14) 0.0245(5) Uani 1 1 d . . .
C12 C 0.82067(14) 0.17806(16) 0.16975(14) 0.0237(5) Uani 1 1 d . . .
C5 C 1.11252(15) -0.18014(17) 0.04658(15) 0.0276(6) Uani 1 1 d . . .
C30 C 1.09916(16) -0.26437(17) 0.01349(16) 0.0318(6) Uani 1 1 d . . .
H30 H 1.0483 -0.2764 -0.0250 0.038 Uiso 1 1 calc R . .
C38 C 0.77218(16) 0.48186(17) 0.17499(15) 0.0297(6) Uani 1 1 d . . .
H38 H 0.7232 0.4528 0.1938 0.036 Uiso 1 1 calc R . .
C26 C 1.37002(14) -0.06074(16) 0.13207(15) 0.0272(5) Uani 1 1 d . . .
H26A H 1.3606 -0.1077 0.0900 0.033 Uiso 1 1 calc R . .
H26B H 1.4045 -0.0866 0.1815 0.033 Uiso 1 1 calc R . .
C10 C 0.79388(15) 0.02639(16) 0.12350(14) 0.0247(5) Uani 1 1 d . . .
H10 H 0.8569 0.0228 0.1327 0.030 Uiso 1 1 calc R . .
C3 C 1.20337(15) -0.07340(16) 0.13662(14) 0.0241(5) Uani 1 1 d . . .
H3 H 1.1518 -0.0431 0.1486 0.029 Uiso 1 1 calc R . .
C13 C 0.79083(14) 0.27263(16) 0.15899(14) 0.0236(5) Uani 1 1 d . . .
C8 C 0.78309(15) -0.11531(17) 0.04438(15) 0.0284(6) Uani 1 1 d . . .
C31 C 0.73787(17) -0.19355(17) 0.01848(16) 0.0340(6) Uani 1 1 d . . .
H31 H 0.7621 -0.2325 -0.0180 0.041 Uiso 1 1 calc R . .
C42 C 1.42053(16) 0.44110(17) 0.18641(16) 0.0310(6) Uani 1 1 d . . .
H42 H 1.3992 0.4954 0.1619 0.037 Uiso 1 1 calc R . .
C2 C 1.28070(14) -0.02900(15) 0.15244(14) 0.0230(5) Uani 1 1 d . . .
C11 C 0.75840(14) 0.10562(16) 0.13666(14) 0.0226(5) Uani 1 1 d . . .
C14 C 0.85434(15) 0.33559(16) 0.17357(14) 0.0243(5) Uani 1 1 d . . .
H14 H 0.9120 0.3149 0.1946 0.029 Uiso 1 1 calc R . .
C32 C 0.65897(17) -0.21396(18) 0.04570(18) 0.0392(7) Uani 1 1 d . . .
H32 H 0.6286 -0.2669 0.0275 0.047 Uiso 1 1 calc R . .
C20 C 1.37031(14) 0.36424(17) 0.17375(15) 0.0272(6) Uani 1 1 d . . .
C1 C 1.27495(15) 0.06207(15) 0.18650(14) 0.0237(5) Uani 1 1 d . . .
C36 C 0.65101(15) 0.21815(17) 0.07326(16) 0.0297(6) Uani 1 1 d . . .
H36A H 0.6780 0.2151 0.0220 0.036 Uiso 1 1 calc R . .
H36B H 0.5870 0.2315 0.0589 0.036 Uiso 1 1 calc R . .
C9 C 0.74640(15) -0.05581(16) 0.09647(14) 0.0255(5) Uani 1 1 d . . .
C16 C 0.91802(15) 0.47807(16) 0.13540(14) 0.0262(5) Uani 1 1 d . . .
C24 C 1.43931(14) 0.08742(17) 0.16487(15) 0.0274(5) Uani 1 1 d . . .
H24A H 1.4756 0.0632 0.2141 0.033 Uiso 1 1 calc R . .
H24B H 1.4731 0.1364 0.1436 0.033 Uiso 1 1 calc R . .
C37 C 0.69500(15) 0.29174(17) 0.12682(16) 0.0302(6) Uani 1 1 d . . .
H37A H 0.6920 0.3475 0.0949 0.036 Uiso 1 1 calc R . .
H37B H 0.6614 0.3009 0.1735 0.036 Uiso 1 1 calc R . .
C41 C 0.91428(16) 0.56961(16) 0.12203(15) 0.0295(6) Uani 1 1 d . . .
H41 H 0.9630 0.5998 0.1040 0.035 Uiso 1 1 calc R . .
C18 C 1.13996(15) 0.39882(16) 0.11511(17) 0.0313(6) Uani 1 1 d . . .
H18A H 1.1261 0.3597 0.0670 0.038 Uiso 1 1 calc R . .
H18B H 1.1374 0.3624 0.1646 0.038 Uiso 1 1 calc R . .
C22 C 1.33776(15) 0.20832(16) 0.20292(14) 0.0271(5) Uani 1 1 d . . .
H22 H 1.2784 0.2224 0.2104 0.033 Uiso 1 1 calc R . .
C7 C 0.90539(16) -0.15346(18) -0.02512(16) 0.0344(6) Uani 1 1 d . . .
H7A H 0.8667 -0.1671 -0.0767 0.041 Uiso 1 1 calc R . .
H7B H 0.9170 -0.2092 0.0062 0.041 Uiso 1 1 calc R . .
C17 C 1.07085(15) 0.47057(16) 0.11168(16) 0.0286(6) Uani 1 1 d . . .
H17A H 1.0872 0.5147 0.1554 0.034 Uiso 1 1 calc R . .
H17B H 1.0649 0.5013 0.0583 0.034 Uiso 1 1 calc R . .
C40 C 0.83874(17) 0.61569(17) 0.13544(16) 0.0341(6) Uani 1 1 d . . .
H40 H 0.8356 0.6778 0.1260 0.041 Uiso 1 1 calc R . .
C19 C 1.23274(15) 0.43480(16) 0.11658(17) 0.0302(6) Uani 1 1 d . . .
H19A H 1.2385 0.4672 0.0654 0.036 Uiso 1 1 calc R . .
H19B H 1.2475 0.4757 0.1632 0.036 Uiso 1 1 calc R . .
C6 C 0.99028(16) -0.11386(19) -0.04281(16) 0.0344(6) Uani 1 1 d . . .
H6A H 1.0132 -0.1492 -0.0860 0.041 Uiso 1 1 calc R . .
H6B H 0.9785 -0.0531 -0.0642 0.041 Uiso 1 1 calc R . .
C27 C 1.24836(16) -0.23120(17) 0.12647(15) 0.0295(6) Uani 1 1 d . . .
H27 H 1.2992 -0.2203 0.1652 0.035 Uiso 1 1 calc R . .
C34 C 0.66632(16) -0.08046(17) 0.12365(15) 0.0306(6) Uani 1 1 d . . .
H34 H 0.6409 -0.0424 0.1601 0.037 Uiso 1 1 calc R . .
C39 C 0.76806(17) 0.57281(17) 0.16228(15) 0.0322(6) Uani 1 1 d . . .
H39 H 0.7168 0.6052 0.1720 0.039 Uiso 1 1 calc R . .
C35 C 0.66163(14) 0.12915(16) 0.11653(15) 0.0272(5) Uani 1 1 d . . .
H35A H 0.6339 0.1318 0.1674 0.033 Uiso 1 1 calc R . .
H35B H 0.6308 0.0827 0.0811 0.033 Uiso 1 1 calc R . .
C44 C 1.53341(16) 0.35875(18) 0.26994(16) 0.0345(6) Uani 1 1 d . . .
H44 H 1.5896 0.3569 0.3030 0.041 Uiso 1 1 calc R . .
C28 C 1.23383(18) -0.31602(17) 0.09368(16) 0.0356(6) Uani 1 1 d . . .
H28 H 1.2739 -0.3630 0.1101 0.043 Uiso 1 1 calc R . .
C29 C 1.15973(17) -0.33018(18) 0.03661(15) 0.0341(6) Uani 1 1 d . . .
H29 H 1.1506 -0.3873 0.0127 0.041 Uiso 1 1 calc R . .
C33 C 0.62313(18) -0.15897(18) 0.09882(17) 0.0381(7) Uani 1 1 d . . .
H33 H 0.5692 -0.1745 0.1185 0.046 Uiso 1 1 calc R . .
O7 O 1.07532(15) 0.21676(15) 0.24527(15) 0.0561(6) Uani 1 1 d . . .
H1 H 1.116(3) 0.166(3) 0.236(3) 0.103(14) Uiso 1 1 d . . .
H2 H 1.019(3) 0.196(3) 0.235(2) 0.088(13) Uiso 1 1 d . . .
H1G H 0.503(3) 0.595(4) -0.046(3) 0.036(15) Uiso 0.50 1 d P . .

loop_
_atom_site_aniso_label
_atom_site_aniso_U_11
_atom_site_aniso_U_22
_atom_site_aniso_U_33
_atom_site_aniso_U_23
_atom_site_aniso_U_13
_atom_site_aniso_U_12
Cl2 0.0438(4) 0.0821(7) 0.0542(5) 0.0021(4) -0.0052(4) 0.0059(4)
Cl1 0.0623(9) 0.0382(8) 0.0491(9) 0.0013(7) 0.0142(7) -0.0111(7)
C1G 0.043(3) 0.042(4) 0.039(3) 0.002(3) 0.010(3) 0.002(3)
O4 0.0192(8) 0.0298(10) 0.0460(11) 0.0007(8) -0.0009(8) 0.0001(7)
O1 0.0231(9) 0.0315(10) 0.0448(11) -0.0064(8) 0.0123(8) -0.0026(7)
O3 0.0313(9) 0.0310(10) 0.0321(9) -0.0042(8) 0.0037(8) 0.0092(8)
O2 0.0218(8) 0.0396(11) 0.0354(10) -0.0066(8) -0.0010(8) 0.0011(8)
O6 0.0277(9) 0.0238(10) 0.0577(12) -0.0121(9) -0.0104(9) 0.0029(7)
O5 0.0235(8) 0.0215(9) 0.0499(11) -0.0026(8) 0.0084(8) -0.0054(7)
C4 0.0267(12) 0.0268(14) 0.0230(12) 0.0003(10) 0.0076(10) -0.0052(10)
C25 0.0188(11) 0.0279(14) 0.0321(13) -0.0022(11) 0.0062(10) 0.0011(10)
C43 0.0264(13) 0.0322(15) 0.0372(15) -0.0084(12) 0.0050(12) -0.0076(11)
C45 0.0275(13) 0.0335(15) 0.0319(14) -0.0032(11) 0.0008(11) 0.0012(11)
C23 0.0204(11) 0.0267(13) 0.0209(12) -0.0008(10) 0.0006(9) -0.0014(10)
C21 0.0253(12) 0.0259(14) 0.0277(13) -0.0062(10) 0.0090(11) -0.0041(10)
C15 0.0246(12) 0.0271(13) 0.0209(12) -0.0045(10) -0.0008(10) -0.0025(10)
C12 0.0180(11) 0.0291(14) 0.0254(12) 0.0021(10) 0.0083(10) -0.0007(10)
C5 0.0271(12) 0.0315(15) 0.0264(13) -0.0047(11) 0.0116(11) -0.0104(11)
C30 0.0275(13) 0.0365(16) 0.0322(14) -0.0027(12) 0.0076(11) -0.0046(11)
C38 0.0274(12) 0.0339(15) 0.0269(13) -0.0047(11) 0.0003(11) 0.0015(11)
C26 0.0222(12) 0.0256(13) 0.0333(14) -0.0033(11) 0.0023(11) 0.0009(10)
C10 0.0223(11) 0.0306(14) 0.0212(12) 0.0035(10) 0.0033(10) -0.0001(10)
C3 0.0233(12) 0.0274(14) 0.0219(12) 0.0004(10) 0.0039(10) -0.0012(10)
C13 0.0225(12) 0.0267(13) 0.0229(12) -0.0008(10) 0.0080(10) 0.0023(10)
C8 0.0236(12) 0.0290(14) 0.0307(13) 0.0065(11) -0.0030(11) 0.0076(10)
C31 0.0390(15) 0.0240(14) 0.0357(15) -0.0048(11) -0.0074(12) 0.0108(11)
C42 0.0303(13) 0.0254(14) 0.0374(14) -0.0033(11) 0.0056(12) -0.0028(11)
C2 0.0233(12) 0.0244(13) 0.0209(12) 0.0017(10) 0.0017(10) -0.0010(10)
C11 0.0208(11) 0.0249(13) 0.0232(12) 0.0020(10) 0.0065(10) -0.0010(10)
C14 0.0214(11) 0.0289(14) 0.0231(12) -0.0013(10) 0.0047(10) 0.0014(10)
C32 0.0339(14) 0.0281(15) 0.0524(18) 0.0046(13) -0.0068(13) -0.0035(12)
C20 0.0193(12) 0.0308(14) 0.0311(13) -0.0073(11) 0.0018(11) -0.0012(10)
C1 0.0221(12) 0.0247(13) 0.0236(12) 0.0014(10) 0.0009(10) 0.0000(10)
C36 0.0197(12) 0.0306(15) 0.0374(15) 0.0005(11) -0.0016(11) 0.0010(10)
C9 0.0286(12) 0.0246(13) 0.0219(12) 0.0028(10) -0.0023(10) 0.0022(10)
C16 0.0228(12) 0.0263(14) 0.0281(13) -0.0045(10) -0.0016(10) 0.0012(10)
C24 0.0193(11) 0.0304(14) 0.0324(13) -0.0015(11) 0.0031(10) -0.0026(10)
C37 0.0210(12) 0.0292(15) 0.0401(15) -0.0001(11) 0.0029(11) 0.0021(10)
C41 0.0299(13) 0.0249(14) 0.0322(14) -0.0014(11) -0.0008(11) -0.0046(11)
C18 0.0288(13) 0.0230(13) 0.0427(15) -0.0003(11) 0.0071(12) -0.0027(10)
C22 0.0216(12) 0.0331(15) 0.0268(13) -0.0044(11) 0.0037(10) -0.0015(10)
C7 0.0296(13) 0.0374(16) 0.0353(15) -0.0066(12) 0.0009(12) 0.0060(11)
C17 0.0242(12) 0.0261(13) 0.0356(14) -0.0024(11) 0.0046(11) -0.0063(10)
C40 0.0389(15) 0.0244(14) 0.0356(14) -0.0029(11) -0.0075(12) 0.0025(12)
C19 0.0242(12) 0.0195(13) 0.0456(16) -0.0041(11) 0.0004(11) 0.0019(10)
C6 0.0352(14) 0.0398(16) 0.0278(13) -0.0032(12) 0.0030(12) -0.0006(12)
C27 0.0315(13) 0.0309(15) 0.0263(13) 0.0021(11) 0.0042(11) -0.0051(11)
C34 0.0332(13) 0.0311(15) 0.0266(13) 0.0048(11) 0.0001(11) -0.0025(11)
C39 0.0297(13) 0.0323(15) 0.0327(14) -0.0091(11) -0.0028(11) 0.0070(11)
C35 0.0198(11) 0.0291(14) 0.0335(13) -0.0002(11) 0.0064(10) -0.0017(10)
C44 0.0241(13) 0.0429(17) 0.0345(14) -0.0092(12) -0.0032(11) -0.0059(12)
C28 0.0474(16) 0.0242(14) 0.0375(15) 0.0080(12) 0.0137(13) 0.0003(12)
C29 0.0450(16) 0.0293(15) 0.0301(14) -0.0047(11) 0.0130(13) -0.0175(12)
C33 0.0373(14) 0.0312(16) 0.0442(16) 0.0066(13) 0.0002(13) -0.0050(12)
O7 0.0308(11) 0.0477(14) 0.0863(17) -0.0198(12) -0.0047(11) -0.0021(10)

loop_
_atom_type_symbol
_atom_type_description
_atom_type_scat_dispersion_real
_atom_type_scat_dispersion_imag
_atom_type_scat_source
C C 0.0033 0.0016 'International Tables Vol C Tables 4.2.6.8 and 6.1.1.4'
H H 0.0000 0.0000 'International Tables Vol C Tables 4.2.6.8 and 6.1.1.4'
O O 0.0106 0.0060 'International Tables Vol C Tables 4.2.6.8 and 6.1.1.4'
Cl Cl 0.1484 0.1585 'International Tables Vol C Tables 4.2.6.8 and 6.1.1.4'

loop_
_geom_angle_atom_site_label_1
_geom_angle_atom_site_label_2
_geom_angle_atom_site_label_3
_geom_angle
_geom_angle_site_symmetry_1
_geom_angle_site_symmetry_3
_geom_angle_publ_flag
C1G Cl2 C1G 66.4(3) 3_665 . ?
Cl2 C1G Cl2 113.6(3) 3_665 . ?
Cl2 C1G Cl1 110.3(3) 3_665 . ?
Cl2 C1G Cl1 109.1(3) . . ?
Cl2 C1G C1G 57.2(3) 3_665 3_665 ?
Cl2 C1G C1G 56.4(3) . 3_665 ?
Cl1 C1G C1G 128.0(5) . 3_665 ?
C8 O3 C7 115.89(19) . . ?
C5 O2 C6 119.94(19) . . ?
C20 O6 C19 119.32(18) . . ?
C16 O5 C17 118.21(18) . . ?
C27 C4 C5 119.1(2) . . ?
C27 C4 C3 121.9(2) . . ?
C5 C4 C3 119.0(2) . . ?
C24 C25 C26 110.3(2) . . ?
C44 C43 C42 120.3(2) . . ?
C44 C45 C21 120.5(2) . . ?
C22 C23 C1 116.1(2) . . ?
C22 C23 C24 124.5(2) . . ?
C1 C23 C24 119.1(2) . . ?
C45 C21 C20 118.2(2) . . ?
C45 C21 C22 123.5(2) . . ?
C20 C21 C22 117.9(2) . . ?
C38 C15 C16 117.2(2) . . ?
C38 C15 C14 124.7(2) . . ?
C16 C15 C14 118.1(2) . . ?
O4 C12 C11 119.9(2) . . ?
O4 C12 C13 121.2(2) . . ?
C11 C12 C13 118.92(19) . . ?
O2 C5 C30 124.8(2) . . ?
O2 C5 C4 115.6(2) . . ?
C30 C5 C4 119.6(2) . . ?
C29 C30 C5 119.7(2) . . ?
C39 C38 C15 122.1(2) . . ?
C2 C26 C25 111.23(19) . . ?
C11 C10 C9 127.5(2) . . ?
C2 C3 C4 127.6(2) . . ?
C14 C13 C12 116.7(2) . . ?
C14 C13 C37 124.1(2) . . ?
C12 C13 C37 119.0(2) . . ?
O3 C8 C31 124.6(2) . . ?
O3 C8 C9 115.1(2) . . ?
C31 C8 C9 120.3(2) . . ?
C32 C31 C8 120.2(3) . . ?
C43 C42 C20 119.2(2) . . ?
C3 C2 C1 116.0(2) . . ?
C3 C2 C26 125.6(2) . . ?
C1 C2 C26 118.25(19) . . ?
C10 C11 C12 117.5(2) . . ?
C10 C11 C35 125.2(2) . . ?
C12 C11 C35 117.3(2) . . ?
C13 C14 C15 128.4(2) . . ?
C31 C32 C33 120.9(3) . . ?
O6 C20 C42 124.3(2) . . ?
O6 C20 C21 114.3(2) . . ?
C42 C20 C21 121.3(2) . . ?
O1 C1 C2 120.4(2) . . ?
O1 C1 C23 120.5(2) . . ?
C2 C1 C23 119.12(19) . . ?
C37 C36 C35 111.1(2) . . ?
C34 C9 C8 117.2(2) . . ?
C34 C9 C10 122.4(2) . . ?
C8 C9 C10 120.3(2) . . ?
O5 C16 C41 123.4(2) . . ?
O5 C16 C15 115.4(2) . . ?
C41 C16 C15 121.2(2) . . ?
C23 C24 C25 111.23(18) . . ?
C13 C37 C36 113.2(2) . . ?
C40 C41 C16 119.2(2) . . ?
C17 C18 C19 112.8(2) . . ?
C23 C22 C21 129.1(2) . . ?
O3 C7 C6 107.5(2) . . ?
O5 C17 C18 105.91(19) . . ?
C39 C40 C41 120.9(2) . . ?
O6 C19 C18 105.68(19) . . ?
O2 C6 C7 113.6(2) . . ?
C4 C27 C28 120.9(2) . . ?
C33 C34 C9 121.8(3) . . ?
C40 C39 C38 119.5(2) . . ?
C11 C35 C36 110.59(19) . . ?
C43 C44 C45 120.4(2) . . ?
C29 C28 C27 118.6(2) . . ?
C30 C29 C28 122.1(2) . . ?
C32 C33 C34 119.5(3) . . ?

loop_
_geom_bond_atom_site_label_1
_geom_bond_atom_site_label_2
_geom_bond_distance
_geom_bond_site_symmetry_2
_geom_bond_publ_flag
Cl2 C1G 1.718(6) 3_665 ?
Cl2 C1G 1.733(6) . ?
Cl1 C1G 1.758(6) . ?
C1G Cl2 1.718(6) 3_665 ?
C1G C1G 1.891(12) 3_665 ?
O4 C12 1.231(3) . ?
O1 C1 1.232(3) . ?
O3 C8 1.369(3) . ?
O3 C7 1.439(3) . ?
O2 C5 1.358(3) . ?
O2 C6 1.446(3) . ?
O6 C20 1.371(3) . ?
O6 C19 1.434(3) . ?
O5 C16 1.367(3) . ?
O5 C17 1.437(3) . ?
C4 C27 1.386(3) . ?
C4 C5 1.422(3) . ?
C4 C3 1.459(3) . ?
C25 C24 1.516(3) . ?
C25 C26 1.527(3) . ?
C43 C44 1.379(4) . ?
C43 C42 1.386(3) . ?
C45 C44 1.389(4) . ?
C45 C21 1.392(3) . ?
C23 C22 1.334(3) . ?
C23 C1 1.497(3) . ?
C23 C24 1.513(3) . ?
C21 C20 1.401(3) . ?
C21 C22 1.474(3) . ?
C15 C38 1.391(3) . ?
C15 C16 1.411(3) . ?
C15 C14 1.471(3) . ?
C12 C11 1.499(3) . ?
C12 C13 1.500(3) . ?
C5 C30 1.387(3) . ?
C30 C29 1.372(4) . ?
C38 C39 1.387(4) . ?
C26 C2 1.517(3) . ?
C10 C11 1.340(3) . ?
C10 C9 1.473(3) . ?
C3 C2 1.346(3) . ?
C13 C14 1.352(3) . ?
C13 C37 1.508(3) . ?
C8 C31 1.403(4) . ?
C8 C9 1.409(3) . ?
C31 C32 1.369(4) . ?
C42 C20 1.388(3) . ?
C2 C1 1.491(3) . ?
C11 C35 1.505(3) . ?
C32 C33 1.372(4) . ?
C36 C37 1.518(3) . ?
C36 C35 1.519(3) . ?
C9 C34 1.401(3) . ?
C16 C41 1.398(3) . ?
C41 C40 1.384(4) . ?
C18 C17 1.503(3) . ?
C18 C19 1.506(3) . ?
C7 C6 1.484(4) . ?
C40 C39 1.376(4) . ?
C27 C28 1.395(4) . ?
C34 C33 1.389(4) . ?
C28 C29 1.385(4) . ?

loop_
_geom_torsion_atom_site_label_1
_geom_torsion_atom_site_label_2
_geom_torsion_atom_site_label_3
_geom_torsion_atom_site_label_4
_geom_torsion
_geom_torsion_site_symmetry_1
_geom_torsion_site_symmetry_2
_geom_torsion_site_symmetry_3
_geom_torsion_site_symmetry_4
_geom_torsion_publ_flag
C1G Cl2 C1G Cl2 0.0 3_665 . . 3_665 ?
C1G Cl2 C1G Cl1 123.5(5) 3_665 . . . ?
C44 C45 C21 C20 1.9(4) . . . . ?
C44 C45 C21 C22 -170.7(2) . . . . ?
C6 O2 C5 C30 -13.3(3) . . . . ?
C6 O2 C5 C4 165.0(2) . . . . ?
C27 C4 C5 O2 179.4(2) . . . . ?
C3 C4 C5 O2 0.6(3) . . . . ?
C27 C4 C5 C30 -2.2(3) . . . . ?
C3 C4 C5 C30 179.1(2) . . . . ?
O2 C5 C30 C29 179.2(2) . . . . ?
C4 C5 C30 C29 0.9(4) . . . . ?
C16 C15 C38 C39 1.8(3) . . . . ?
C14 C15 C38 C39 179.8(2) . . . . ?
C24 C25 C26 C2 60.0(3) . . . . ?
C27 C4 C3 C2 39.7(4) . . . . ?
C5 C4 C3 C2 -141.6(2) . . . . ?
O4 C12 C13 C14 12.9(3) . . . . ?
C11 C12 C13 C14 -166.2(2) . . . . ?
O4 C12 C13 C37 -171.8(2) . . . . ?
C11 C12 C13 C37 9.1(3) . . . . ?
C7 O3 C8 C31 -6.4(3) . . . . ?
C7 O3 C8 C9 174.40(19) . . . . ?
O3 C8 C31 C32 178.9(2) . . . . ?
C9 C8 C31 C32 -2.0(4) . . . . ?
C44 C43 C42 C20 0.7(4) . . . . ?
C4 C3 C2 C1 179.9(2) . . . . ?
C4 C3 C2 C26 5.3(4) . . . . ?
C25 C26 C2 C3 139.8(2) . . . . ?
C25 C26 C2 C1 -34.7(3) . . . . ?
C9 C10 C11 C12 175.8(2) . . . . ?
C9 C10 C11 C35 -7.7(4) . . . . ?
O4 C12 C11 C10 -19.7(3) . . . . ?
C13 C12 C11 C10 159.4(2) . . . . ?
O4 C12 C11 C35 163.6(2) . . . . ?
C13 C12 C11 C35 -17.3(3) . . . . ?
C12 C13 C14 C15 174.1(2) . . . . ?
C37 C13 C14 C15 -0.9(4) . . . . ?
C38 C15 C14 C13 37.2(4) . . . . ?
C16 C15 C14 C13 -144.8(2) . . . . ?
C8 C31 C32 C33 -0.4(4) . . . . ?
C19 O6 C20 C42 -31.7(4) . . . . ?
C19 O6 C20 C21 150.1(2) . . . . ?
C43 C42 C20 O6 -177.8(2) . . . . ?
C43 C42 C20 C21 0.3(4) . . . . ?
C45 C21 C20 O6 176.7(2) . . . . ?
C22 C21 C20 O6 -10.3(3) . . . . ?
C45 C21 C20 C42 -1.6(4) . . . . ?
C22 C21 C20 C42 171.4(2) . . . . ?
C3 C2 C1 O1 12.6(3) . . . . ?
C26 C2 C1 O1 -172.4(2) . . . . ?
C3 C2 C1 C23 -166.1(2) . . . . ?
C26 C2 C1 C23 8.9(3) . . . . ?
C22 C23 C1 O1 -12.1(3) . . . . ?
C24 C23 C1 O1 173.5(2) . . . . ?
C22 C23 C1 C2 166.6(2) . . . . ?
C24 C23 C1 C2 -7.8(3) . . . . ?
O3 C8 C9 C34 -177.8(2) . . . . ?
C31 C8 C9 C34 3.0(3) . . . . ?
O3 C8 C9 C10 -0.7(3) . . . . ?
C31 C8 C9 C10 -179.9(2) . . . . ?
C11 C10 C9 C34 -38.2(4) . . . . ?
C11 C10 C9 C8 144.9(2) . . . . ?
C17 O5 C16 C41 13.2(3) . . . . ?
C17 O5 C16 C15 -168.5(2) . . . . ?
C38 C15 C16 O5 179.6(2) . . . . ?
C14 C15 C16 O5 1.5(3) . . . . ?
C38 C15 C16 C41 -2.1(3) . . . . ?
C14 C15 C16 C41 179.8(2) . . . . ?
C22 C23 C24 C25 -141.3(2) . . . . ?
C1 C23 C24 C25 32.6(3) . . . . ?
C26 C25 C24 C23 -58.7(3) . . . . ?
C14 C13 C37 C36 147.8(2) . . . . ?
C12 C13 C37 C36 -27.1(3) . . . . ?
C35 C36 C37 C13 53.2(3) . . . . ?
O5 C16 C41 C40 179.1(2) . . . . ?
C15 C16 C41 C40 1.0(4) . . . . ?
C1 C23 C22 C21 178.9(2) . . . . ?
C24 C23 C22 C21 -7.0(4) . . . . ?
C45 C21 C22 C23 -48.7(4) . . . . ?
C20 C21 C22 C23 138.7(3) . . . . ?
C8 O3 C7 C6 -179.61(19) . . . . ?
C16 O5 C17 C18 169.7(2) . . . . ?
C19 C18 C17 O5 -171.7(2) . . . . ?
C16 C41 C40 C39 0.6(4) . . . . ?
C20 O6 C19 C18 -140.9(2) . . . . ?
C17 C18 C19 O6 176.7(2) . . . . ?
C5 O2 C6 C7 87.2(3) . . . . ?
O3 C7 C6 O2 72.6(3) . . . . ?
C5 C4 C27 C28 1.4(4) . . . . ?
C3 C4 C27 C28 -179.9(2) . . . . ?
C8 C9 C34 C33 -1.8(3) . . . . ?
C10 C9 C34 C33 -178.8(2) . . . . ?
C41 C40 C39 C38 -0.9(4) . . . . ?
C15 C38 C39 C40 -0.3(4) . . . . ?
C10 C11 C35 C36 -133.6(2) . . . . ?
C12 C11 C35 C36 42.8(3) . . . . ?
C37 C36 C35 C11 -60.9(3) . . . . ?
C42 C43 C44 C45 -0.5(4) . . . . ?
C21 C45 C44 C43 -0.9(4) . . . . ?
C4 C27 C28 C29 0.7(4) . . . . ?
C5 C30 C29 C28 1.3(4) . . . . ?
C27 C28 C29 C30 -2.1(4) . . . . ?
C31 C32 C33 C34 1.7(4) . . . . ?
C9 C34 C33 C32 -0.6(4) . . . . ?
